data_1508824
loop_
_publ_author_name
'Shigehiro, Tatsuya'
'Yagi, Shigeyuki'
'Maeda, Takeshi'
'Nakazumi, Hiroyuki'
'Fujiwara, Hideki'
'Sakurai, Yoshiaki'

_publ_section_title
;
 Photo- and Electroluminescence from
 2-(Dibenzo[b,d]furan-4-yl)pyridine-Based Heteroleptic Cyclometalated
 Platinum(II) Complexes: Excimer Formation Drastically Facilitated by an
 Aromatic Diketonate Ancillary Ligand
;
_journal_issue 1
_journal_name_full 'The Journal of Physical Chemistry C'
_journal_page_first 532
_journal_paper_doi 10.1021/jp307853t
_journal_volume 117
_journal_year 2013
_chemical_formula_moiety 'C56 H58 N2 O6 Pt2 '
_chemical_formula_sum 'C28 H29 N O3 Pt'
_chemical_formula_weight 622.63
_space_group_IT_number 14
_symmetry_cell_setting monoclinic
_symmetry_Int_Tables_number 14
_symmetry_space_group_name_Hall '-P 2ybc'
_symmetry_space_group_name_H-M 'P 1 21/c 1'
_cell_angle_alpha 90.0000
_cell_angle_beta 92.0189(15)
_cell_angle_gamma 90.0000
_cell_formula_units_Z 8
_cell_length_a 8.8407(4)
_cell_length_b 17.8439(9)
_cell_length_c 31.9076(15)
_cell_measurement_reflns_used 26063
_cell_measurement_temperature 296.1
_cell_measurement_theta_max 27.5
_cell_measurement_theta_min 3.2
_cell_volume 5030.4(4)
_computing_cell_refinement PROCESS-AUTO
_computing_data_collection PROCESS-AUTO
_computing_data_reduction CrystalStructure
_computing_publication_material 'CrystalStructure 3.8'
_computing_structure_refinement CRYSTALS
_computing_structure_solution SIR92
_diffrn_detector_area_resol_mean 10.00
_diffrn_measured_fraction_theta_full 0.996
_diffrn_measured_fraction_theta_max 0.996
_diffrn_measurement_device_type 'Rigaku RAXIS-RAPID'
_diffrn_measurement_method \w
_diffrn_radiation_type 'Mo K\a'
_diffrn_radiation_wavelength 0.71075
_diffrn_reflns_av_R_equivalents 0.138
_diffrn_reflns_limit_h_max 11
_diffrn_reflns_limit_h_min -11
_diffrn_reflns_limit_k_max 23
_diffrn_reflns_limit_k_min -23
_diffrn_reflns_limit_l_max 41
_diffrn_reflns_limit_l_min -41
_diffrn_reflns_number 46914
_diffrn_reflns_theta_full 27.49
_diffrn_reflns_theta_max 27.49
_exptl_absorpt_coefficient_mu 5.585
_exptl_absorpt_correction_T_max 0.846
_exptl_absorpt_correction_T_min 0.163
_exptl_absorpt_correction_type multi-scan
_exptl_absorpt_process_details
;
    Higashi, T. (1995). Program for Absorption Correction.
    Rigaku Corporation, Tokyo, Japan.
;
_exptl_crystal_colour yellow
_exptl_crystal_density_diffrn 1.644
_exptl_crystal_density_method 'not measured'
_exptl_crystal_description platelet
_exptl_crystal_F_000 2448.00
_exptl_crystal_size_max 0.60
_exptl_crystal_size_mid 0.60
_exptl_crystal_size_min 0.03
_refine_diff_density_max 2.03
_refine_diff_density_min -2.96
_refine_ls_extinction_method none
_refine_ls_goodness_of_fit_ref 1.069
_refine_ls_hydrogen_treatment refall
_refine_ls_number_parameters 653
_refine_ls_number_reflns 6293
_refine_ls_R_factor_gt 0.0691
_refine_ls_shift/su_max 0.0000
_refine_ls_structure_factor_coef F
_refine_ls_weighting_details
;
    Chebychev polynomial with 3 parameters (Carruthers & Watkin, 1979)
    21.1225    -8.8136    16.9703
;
_refine_ls_weighting_scheme calc
_refine_ls_wR_factor_ref 0.0679
_reflns_number_gt 6220
_reflns_number_total 11502
_reflns_threshold_expression F^2^>2.0\s(F^2^)
_cod_data_source_file jp307853t_si_001.cif
_cod_data_source_block '_Pt-2'
_cod_original_formula_sum 'C56 H58 N2 O6 Pt2 '
_cod_database_code 1508824

loop_
_symmetry_equiv_pos_site_id
_symmetry_equiv_pos_as_xyz
1 +X,+Y,+Z
2 -X,1/2+Y,1/2-Z
3 -X,-Y,-Z
4 +X,1/2-Y,1/2+Z

loop_
_atom_site_label
_atom_site_type_symbol
_atom_site_fract_x
_atom_site_fract_y
_atom_site_fract_z
_atom_site_U_iso_or_equiv
_atom_site_adp_type
_atom_site_occupancy
_atom_site_symmetry_multiplicity
_atom_site_calc_flag
_atom_site_refinement_flags
Pt(1) Pt 0.65574(4) 0.42485(2) 0.443900(10) 0.04421(10) Uani 1.00 1 d .
Pt(2) Pt 0.16971(4) 0.07641(2) 0.554750(10) 0.04549(11) Uani 1.00 1 d .
O(1) O 0.6546(8) 0.4402(4) 0.6099(2) 0.055(2) Uani 1.00 1 d .
O(2) O 0.7553(8) 0.4619(4) 0.3894(2) 0.055(2) Uani 1.00 1 d .
O(3) O 0.5382(8) 0.3476(4) 0.4115(2) 0.054(2) Uani 1.00 1 d .
O(4) O 0.1235(8) 0.0542(4) 0.3887(2) 0.057(2) Uani 1.00 1 d .
O(5) O 0.2770(8) 0.0381(4) 0.6101(2) 0.057(2) Uani 1.00 1 d .
O(6) O 0.0611(8) 0.1561(3) 0.5867(2) 0.054(2) Uani 1.00 1 d .
N(1) N 0.7607(8) 0.4999(4) 0.4810(2) 0.0399(19) Uani 1.00 1 d .
N(2) N 0.2647(8) -0.0005(4) 0.5189(2) 0.043(2) Uani 1.00 1 d .
C(1) C 0.8521(12) 0.5553(5) 0.4673(3) 0.055(3) Uani 1.00 1 d .
C(2) C 0.9230(13) 0.6054(6) 0.4941(3) 0.061(3) Uani 1.00 1 d .
C(3) C 0.8989(13) 0.6017(6) 0.5371(3) 0.057(3) Uani 1.00 1 d .
C(4) C 0.8054(11) 0.5440(5) 0.5494(3) 0.050(2) Uani 1.00 1 d .
C(5) C 0.7369(10) 0.4952(5) 0.5222(3) 0.045(2) Uani 1.00 1 d .
C(6) C 0.6374(10) 0.4333(5) 0.5322(2) 0.041(2) Uani 1.00 1 d .
C(7) C 0.5782(11) 0.3913(5) 0.4979(3) 0.049(2) Uani 1.00 1 d .
C(8) C 0.4797(11) 0.3309(5) 0.5038(3) 0.052(2) Uani 1.00 1 d .
C(9) C 0.4373(11) 0.3094(5) 0.5443(3) 0.049(2) Uani 1.00 1 d .
C(10) C 0.5028(9) 0.3483(5) 0.5797(3) 0.043(2) Uani 1.00 1 d .
C(11) C 0.5988(10) 0.4087(5) 0.5720(3) 0.046(2) Uani 1.00 1 d .
C(12) C 0.5936(11) 0.3967(6) 0.6420(3) 0.053(2) Uani 1.00 1 d .
C(13) C 0.4981(11) 0.3406(5) 0.6249(3) 0.052(2) Uani 1.00 1 d .
C(14) C 0.4268(13) 0.2910(6) 0.6519(3) 0.063(3) Uani 1.00 1 d .
C(15) C 0.4596(14) 0.2981(7) 0.6943(3) 0.069(3) Uani 1.00 1 d .
C(16) C 0.5561(16) 0.3536(8) 0.7104(4) 0.082(4) Uani 1.00 1 d .
C(17) C 0.6253(14) 0.4035(7) 0.6833(4) 0.067(3) Uani 1.00 1 d .
C(18) C 0.7355(10) 0.4319(5) 0.3537(3) 0.046(2) Uani 1.00 1 d .
C(19) C 0.6334(10) 0.3737(5) 0.3432(3) 0.046(2) Uani 1.00 1 d .
C(20) C 0.5400(10) 0.3367(5) 0.3720(3) 0.045(2) Uani 1.00 1 d .
C(21) C 0.8355(11) 0.4640(5) 0.3193(3) 0.051(2) Uani 1.00 1 d .
C(22) C 0.980(2) 0.475(3) 0.3363(8) 0.36(2) Uani 1.00 1 d .
C(23) C 0.772(3) 0.5349(14) 0.3069(11) 0.295(18) Uani 1.00 1 d .
C(24) C 0.838(4) 0.4172(17) 0.2799(7) 0.245(16) Uani 1.00 1 d .
C(25) C 0.4282(12) 0.2767(6) 0.3561(3) 0.057(3) Uani 1.00 1 d .
C(26) C 0.440(2) 0.2084(7) 0.3857(5) 0.107(6) Uani 1.00 1 d .
C(27) C 0.2705(14) 0.3104(10) 0.3591(6) 0.120(6) Uani 1.00 1 d .
C(28) C 0.4541(19) 0.2486(8) 0.3121(4) 0.096(5) Uani 1.00 1 d .
C(29) C 0.3558(12) -0.0564(5) 0.5333(3) 0.056(3) Uani 1.00 1 d .
C(30) C 0.4217(13) -0.1075(6) 0.5072(3) 0.062(3) Uani 1.00 1 d .
C(31) C 0.3935(12) -0.1017(6) 0.4649(3) 0.060(3) Uani 1.00 1 d .
C(32) C 0.2968(12) -0.0469(6) 0.4501(3) 0.052(2) Uani 1.00 1 d .
C(33) C 0.2365(9) 0.0044(5) 0.4771(3) 0.043(2) Uani 1.00 1 d .
C(34) C 0.1326(11) 0.0668(5) 0.4659(3) 0.045(2) Uani 1.00 1 d .
C(35) C 0.0848(11) 0.1101(6) 0.4997(2) 0.047(2) Uani 1.00 1 d .
C(36) C -0.0125(12) 0.1712(5) 0.4933(3) 0.054(2) Uani 1.00 1 d .
C(37) C -0.0626(11) 0.1901(6) 0.4529(3) 0.051(2) Uani 1.00 1 d .
C(38) C -0.0123(10) 0.1491(5) 0.4185(3) 0.047(2) Uani 1.00 1 d .
C(39) C 0.0843(10) 0.0891(5) 0.4256(3) 0.046(2) Uani 1.00 1 d .
C(40) C 0.0585(12) 0.0962(6) 0.3572(3) 0.055(3) Uani 1.00 1 d .
C(41) C -0.0301(11) 0.1554(5) 0.3735(3) 0.049(2) Uani 1.00 1 d .
C(42) C -0.1036(12) 0.2041(6) 0.3447(3) 0.060(3) Uani 1.00 1 d .
C(43) C -0.0870(17) 0.1920(7) 0.3017(4) 0.078(4) Uani 1.00 1 d .
C(44) C 0.0047(18) 0.1332(8) 0.2877(3) 0.087(4) Uani 1.00 1 d .
C(45) C 0.0710(18) 0.0852(8) 0.3160(3) 0.084(4) Uani 1.00 1 d .
C(46) C 0.2631(11) 0.0672(4) 0.6463(3) 0.045(2) Uani 1.00 1 d .
C(47) C 0.1613(11) 0.1262(5) 0.6549(3) 0.050(2) Uani 1.00 1 d .
C(48) C 0.0686(10) 0.1653(5) 0.6264(3) 0.045(2) Uani 1.00 1 d .
C(49) C 0.3684(12) 0.0372(6) 0.6811(3) 0.055(3) Uani 1.00 1 d .
C(50) C 0.391(2) -0.0466(7) 0.6728(5) 0.132(7) Uani 1.00 1 d .
C(51) C 0.323(2) 0.0512(12) 0.7243(4) 0.132(7) Uani 1.00 1 d .
C(52) C 0.5172(18) 0.0789(10) 0.6757(6) 0.124(7) Uani 1.00 1 d .
C(53) C -0.0415(12) 0.2260(6) 0.6402(3) 0.060(3) Uani 1.00 1 d .
C(54) C -0.0029(16) 0.2559(8) 0.6852(4) 0.097(5) Uani 1.00 1 d .
C(55) C -0.028(2) 0.2944(8) 0.6114(5) 0.118(6) Uani 1.00 1 d .
C(56) C -0.1941(16) 0.1931(9) 0.6375(7) 0.125(7) Uani 1.00 1 d .
H(1) H 0.8672 0.5591 0.4381 0.067 Uiso 1.00 1 c R
H(2) H 0.9885 0.6424 0.4834 0.073 Uiso 1.00 1 c R
H(3) H 0.9443 0.6359 0.5565 0.068 Uiso 1.00 1 c R
H(4) H 0.7868 0.5386 0.5784 0.060 Uiso 1.00 1 c R
H(5) H 0.4407 0.3046 0.4799 0.062 Uiso 1.00 1 c R
H(6) H 0.3678 0.2696 0.5481 0.060 Uiso 1.00 1 c R
H(7) H 0.3591 0.2537 0.6412 0.075 Uiso 1.00 1 c R
H(8) H 0.4160 0.2636 0.7130 0.083 Uiso 1.00 1 c R
H(9) H 0.5746 0.3577 0.7398 0.099 Uiso 1.00 1 c R
H(10) H 0.6931 0.4411 0.6936 0.081 Uiso 1.00 1 c R
H(11) H 0.6265 0.3579 0.3147 0.055 Uiso 1.00 1 c R
H(12) H 0.9745 0.5262 0.3449 0.435 Uiso 1.00 1 c R
H(13) H 1.0571 0.4701 0.3164 0.435 Uiso 1.00 1 c R
H(14) H 1.0040 0.4447 0.3600 0.435 Uiso 1.00 1 c R
H(15) H 0.7052 0.5202 0.2843 0.362 Uiso 1.00 1 c R
H(16) H 0.8429 0.5700 0.2972 0.362 Uiso 1.00 1 c R
H(17) H 0.7146 0.5571 0.3284 0.362 Uiso 1.00 1 c R
H(18) H 0.9241 0.3859 0.2846 0.297 Uiso 1.00 1 c R
H(19) H 0.8516 0.4466 0.2555 0.297 Uiso 1.00 1 c R
H(20) H 0.7502 0.3871 0.2761 0.297 Uiso 1.00 1 c R
H(21) H 0.5124 0.1747 0.3753 0.128 Uiso 1.00 1 c R
H(22) H 0.3443 0.1840 0.3867 0.128 Uiso 1.00 1 c R
H(23) H 0.4706 0.2243 0.4131 0.128 Uiso 1.00 1 c R
H(24) H 0.2309 0.3006 0.3858 0.144 Uiso 1.00 1 c R
H(25) H 0.2055 0.2893 0.3379 0.144 Uiso 1.00 1 c R
H(26) H 0.2773 0.3630 0.3550 0.144 Uiso 1.00 1 c R
H(27) H 0.4004 0.2788 0.2921 0.115 Uiso 1.00 1 c R
H(28) H 0.4209 0.1981 0.3095 0.115 Uiso 1.00 1 c R
H(29) H 0.5594 0.2512 0.3073 0.115 Uiso 1.00 1 c R
H(30) H 0.3770 -0.0603 0.5626 0.067 Uiso 1.00 1 c R
H(31) H 0.4841 -0.1467 0.5182 0.074 Uiso 1.00 1 c R
H(32) H 0.4410 -0.1347 0.4460 0.072 Uiso 1.00 1 c R
H(33) H 0.2710 -0.0437 0.4210 0.063 Uiso 1.00 1 c R
H(34) H -0.0443 0.2000 0.5164 0.065 Uiso 1.00 1 c R
H(35) H -0.1305 0.2309 0.4486 0.061 Uiso 1.00 1 c R
H(36) H -0.1641 0.2441 0.3543 0.072 Uiso 1.00 1 c R
H(37) H -0.1383 0.2235 0.2819 0.093 Uiso 1.00 1 c R
H(38) H 0.0203 0.1277 0.2585 0.104 Uiso 1.00 1 c R
H(39) H 0.1287 0.0441 0.3064 0.100 Uiso 1.00 1 c R
H(40) H 0.1549 0.1404 0.6835 0.060 Uiso 1.00 1 c R
H(41) H 0.3176 -0.0763 0.6860 0.156 Uiso 1.00 1 c R
H(42) H 0.4893 -0.0597 0.6836 0.156 Uiso 1.00 1 c R
H(43) H 0.3854 -0.0553 0.6434 0.156 Uiso 1.00 1 c R
H(44) H 0.3647 0.0975 0.7339 0.158 Uiso 1.00 1 c R
H(45) H 0.3601 0.0118 0.7418 0.158 Uiso 1.00 1 c R
H(46) H 0.2157 0.0533 0.7254 0.158 Uiso 1.00 1 c R
H(47) H 0.5779 0.0505 0.6575 0.148 Uiso 1.00 1 c R
H(48) H 0.5686 0.0841 0.7022 0.148 Uiso 1.00 1 c R
H(49) H 0.4987 0.1271 0.6640 0.148 Uiso 1.00 1 c R
H(50) H -0.0527 0.2265 0.7053 0.117 Uiso 1.00 1 c R
H(51) H -0.0341 0.3067 0.6874 0.117 Uiso 1.00 1 c R
H(52) H 0.1035 0.2528 0.6902 0.117 Uiso 1.00 1 c R
H(53) H 0.0465 0.3273 0.6231 0.142 Uiso 1.00 1 c R
H(54) H -0.1226 0.3195 0.6092 0.142 Uiso 1.00 1 c R
H(55) H 0.0010 0.2789 0.5844 0.142 Uiso 1.00 1 c R
H(56) H -0.2370 0.2025 0.6102 0.150 Uiso 1.00 1 c R
H(57) H -0.2562 0.2149 0.6579 0.150 Uiso 1.00 1 c R
H(58) H -0.1876 0.1406 0.6420 0.150 Uiso 1.00 1 c R

loop_
_atom_site_aniso_label
_atom_site_aniso_U_11
_atom_site_aniso_U_22
_atom_site_aniso_U_33
_atom_site_aniso_U_12
_atom_site_aniso_U_13
_atom_site_aniso_U_23
Pt(1) 0.0518(2) 0.0449(2) 0.0362(2) -0.00422(16) 0.00388(16) -0.00366(16)
Pt(2) 0.0516(2) 0.0460(2) 0.0391(2) 0.00529(17) 0.00425(16) -0.00445(16)
O(1) 0.062(4) 0.061(4) 0.042(4) -0.004(3) 0.009(3) -0.008(3)
O(2) 0.077(4) 0.057(4) 0.030(3) -0.020(3) 0.006(3) -0.005(3)
O(3) 0.068(4) 0.065(4) 0.030(3) -0.014(3) 0.005(3) -0.004(3)
O(4) 0.079(4) 0.058(4) 0.035(3) 0.015(3) 0.010(3) -0.003(3)
O(5) 0.067(4) 0.060(4) 0.045(4) 0.012(3) -0.002(3) 0.003(3)
O(6) 0.064(4) 0.055(3) 0.045(4) 0.015(3) 0.008(3) -0.008(3)
N(1) 0.053(4) 0.047(3) 0.020(3) 0.001(3) 0.003(3) 0.004(2)
N(2) 0.044(4) 0.047(4) 0.037(4) 0.001(3) -0.001(3) -0.006(3)
C(1) 0.062(6) 0.050(5) 0.054(6) -0.014(4) 0.022(5) -0.006(4)
C(2) 0.071(7) 0.047(5) 0.063(7) -0.016(4) -0.003(5) 0.001(5)
C(3) 0.079(7) 0.071(6) 0.020(4) -0.017(5) -0.001(4) -0.004(4)
C(4) 0.051(5) 0.053(5) 0.047(6) -0.006(4) 0.006(4) -0.010(4)
C(5) 0.041(4) 0.048(4) 0.045(5) -0.001(3) 0.007(3) 0.000(4)
C(6) 0.053(4) 0.048(5) 0.022(4) -0.005(3) 0.003(3) -0.006(3)
C(7) 0.058(5) 0.052(5) 0.035(5) 0.002(4) -0.011(4) 0.003(4)
C(8) 0.055(5) 0.056(5) 0.045(6) -0.006(4) -0.002(4) 0.001(4)
C(9) 0.054(5) 0.048(5) 0.047(5) -0.003(4) 0.008(4) -0.000(4)
C(10) 0.038(4) 0.045(4) 0.045(5) -0.001(3) 0.003(3) 0.001(4)
C(11) 0.050(5) 0.051(5) 0.036(5) 0.001(3) 0.004(4) -0.008(3)
C(12) 0.053(5) 0.063(6) 0.044(6) -0.001(4) 0.010(4) -0.002(4)
C(13) 0.058(5) 0.050(5) 0.049(6) 0.000(4) 0.016(4) 0.004(4)
C(14) 0.065(6) 0.065(6) 0.059(7) -0.004(5) 0.007(5) 0.002(5)
C(15) 0.088(8) 0.079(8) 0.041(6) 0.011(6) 0.021(5) 0.022(5)
C(16) 0.095(9) 0.089(9) 0.063(8) -0.015(7) 0.004(7) -0.005(7)
C(17) 0.070(7) 0.068(6) 0.065(8) -0.014(5) 0.027(6) -0.008(5)
C(18) 0.047(4) 0.047(5) 0.044(5) -0.005(3) 0.003(3) 0.009(4)
C(19) 0.057(5) 0.050(5) 0.031(4) -0.001(4) 0.006(4) 0.001(3)
C(20) 0.053(5) 0.046(4) 0.037(5) 0.002(4) -0.001(4) 0.003(3)
C(21) 0.054(5) 0.048(5) 0.051(6) -0.002(4) 0.011(4) 0.004(4)
C(22) 0.098(16) 0.87(9) 0.12(2) -0.11(3) 0.024(14) 0.17(3)
C(23) 0.34(4) 0.17(2) 0.40(4) 0.16(2) 0.30(3) 0.19(2)
C(24) 0.35(4) 0.27(3) 0.12(2) -0.20(3) 0.13(2) -0.07(2)
C(25) 0.064(6) 0.063(6) 0.044(5) -0.011(5) 0.014(4) -0.015(5)
C(26) 0.163(16) 0.066(8) 0.092(11) -0.053(9) -0.005(10) 0.001(7)
C(27) 0.045(6) 0.121(13) 0.19(2) 0.005(7) -0.008(9) -0.057(13)
C(28) 0.128(12) 0.090(10) 0.070(9) -0.055(9) 0.015(8) -0.029(7)
C(29) 0.064(6) 0.039(4) 0.063(7) 0.007(4) 0.001(5) -0.007(4)
C(30) 0.067(6) 0.067(6) 0.052(7) 0.024(5) -0.007(5) -0.003(5)
C(31) 0.060(6) 0.063(6) 0.057(7) 0.018(5) 0.005(5) -0.006(5)
C(32) 0.067(6) 0.056(5) 0.035(5) 0.013(4) 0.004(4) -0.012(4)
C(33) 0.038(4) 0.041(4) 0.051(6) -0.003(3) 0.003(4) -0.002(4)
C(34) 0.053(5) 0.048(5) 0.034(5) 0.004(4) 0.007(3) 0.003(3)
C(35) 0.053(5) 0.064(6) 0.023(4) -0.010(4) -0.001(3) 0.001(4)
C(36) 0.065(6) 0.045(5) 0.053(6) 0.011(4) 0.008(5) -0.015(4)
C(37) 0.057(5) 0.057(5) 0.038(5) 0.014(4) 0.001(4) -0.015(4)
C(38) 0.050(5) 0.050(5) 0.042(5) 0.001(4) -0.002(4) 0.004(4)
C(39) 0.046(4) 0.051(5) 0.042(5) -0.004(4) 0.012(4) -0.008(4)
C(40) 0.058(5) 0.056(5) 0.049(6) 0.009(4) -0.001(4) 0.003(4)
C(41) 0.058(5) 0.053(5) 0.034(5) -0.002(4) -0.003(4) -0.001(4)
C(42) 0.059(6) 0.054(6) 0.066(7) 0.002(4) 0.004(5) 0.009(5)
C(43) 0.106(10) 0.072(7) 0.055(8) -0.006(7) -0.018(6) 0.019(6)
C(44) 0.141(12) 0.101(10) 0.018(5) 0.022(9) -0.016(6) 0.001(5)
C(45) 0.125(11) 0.105(10) 0.021(5) 0.048(8) -0.020(6) -0.004(5)
C(46) 0.060(5) 0.037(4) 0.038(5) -0.008(3) 0.011(4) -0.003(3)
C(47) 0.064(5) 0.047(5) 0.039(5) 0.002(4) 0.008(4) -0.003(4)
C(48) 0.043(4) 0.054(5) 0.038(5) 0.001(3) 0.006(3) -0.010(4)
C(49) 0.061(6) 0.059(6) 0.043(5) 0.005(4) -0.001(4) 0.010(4)
C(50) 0.23(2) 0.050(7) 0.109(13) 0.038(10) -0.084(14) 0.010(8)
C(51) 0.145(16) 0.21(2) 0.044(8) 0.083(15) -0.012(9) -0.011(10)
C(52) 0.087(10) 0.138(15) 0.144(17) -0.027(10) -0.048(10) 0.072(13)
C(53) 0.068(6) 0.052(5) 0.060(6) 0.009(5) 0.017(5) -0.010(5)
C(54) 0.096(9) 0.105(11) 0.091(10) 0.039(8) -0.002(8) -0.056(9)
C(55) 0.175(18) 0.071(9) 0.108(13) 0.058(10) 0.019(12) -0.002(8)
C(56) 0.064(8) 0.098(11) 0.21(2) -0.002(8) 0.019(11) -0.062(13)

loop_
_atom_type_symbol
_atom_type_description
_atom_type_scat_dispersion_real
_atom_type_scat_dispersion_imag
_atom_type_scat_source
C C 0.003 0.002
;
International Tables for Crystallography
(1992, Vol. C, Tables 4.2.6.8 and 6.1.1.4)
;
H H 0.000 0.000
;
International Tables for Crystallography
(1992, Vol. C, Table 6.1.1.4)
;
N N 0.006 0.003
;
International Tables for Crystallography
(1992, Vol. C, Tables 4.2.6.8 and 6.1.1.4)
;
O O 0.011 0.006
;
International Tables for Crystallography
(1992, Vol. C, Tables 4.2.6.8 and 6.1.1.4)
;
Pt Pt -1.703 8.390
;
International Tables for Crystallography
(1992, Vol. C, Tables 4.2.6.8 and 6.1.1.4)
;

loop_
_geom_angle_atom_site_label_1
_geom_angle_atom_site_label_2
_geom_angle_atom_site_label_3
_geom_angle
_geom_angle_publ_flag
O(2) Pt(1) O(3) 90.8(2) yes
O(2) Pt(1) N(1) 94.6(2) yes
O(2) Pt(1) C(7) 175.2(3) yes
O(3) Pt(1) N(1) 174.5(2) yes
O(3) Pt(1) C(7) 93.0(3) yes
N(1) Pt(1) C(7) 81.6(3) yes
O(5) Pt(2) O(6) 90.8(2) yes
O(5) Pt(2) N(2) 94.1(3) yes
O(5) Pt(2) C(35) 174.8(3) yes
O(6) Pt(2) N(2) 174.9(2) yes
O(6) Pt(2) C(35) 93.5(3) yes
N(2) Pt(2) C(35) 81.6(3) yes
C(11) O(1) C(12) 105.8(7) yes
Pt(1) O(2) C(18) 124.6(6) yes
Pt(1) O(3) C(20) 126.4(6) yes
C(39) O(4) C(40) 105.5(7) yes
Pt(2) O(5) C(46) 125.2(6) yes
Pt(2) O(6) C(48) 125.7(6) yes
Pt(1) N(1) C(1) 124.6(6) yes
Pt(1) N(1) C(5) 117.0(6) yes
C(1) N(1) C(5) 118.4(8) yes
Pt(2) N(2) C(29) 124.9(7) yes
Pt(2) N(2) C(33) 117.1(6) yes
C(29) N(2) C(33) 118.0(8) yes
N(1) C(1) C(2) 122.5(10) yes
C(1) C(2) C(3) 119.9(10) yes
C(2) C(3) C(4) 115.3(9) yes
C(3) C(4) C(5) 123.5(9) yes
N(1) C(5) C(4) 120.4(8) yes
N(1) C(5) C(6) 112.3(8) yes
C(4) C(5) C(6) 127.3(9) yes
C(5) C(6) C(7) 116.2(8) yes
C(5) C(6) C(11) 127.4(8) yes
C(7) C(6) C(11) 116.3(8) yes
Pt(1) C(7) C(6) 112.7(7) yes
Pt(1) C(7) C(8) 126.0(7) yes
C(6) C(7) C(8) 121.2(9) yes
C(7) C(8) C(9) 121.2(9) yes
C(8) C(9) C(10) 118.6(8) yes
C(9) C(10) C(11) 117.8(8) yes
C(9) C(10) C(13) 135.6(8) yes
C(11) C(10) C(13) 106.6(8) yes
O(1) C(11) C(6) 124.4(8) yes
O(1) C(11) C(10) 110.8(8) yes
C(6) C(11) C(10) 124.8(8) yes
O(1) C(12) C(13) 110.4(8) yes
O(1) C(12) C(17) 126.3(9) yes
C(13) C(12) C(17) 123.2(10) yes
C(10) C(13) C(12) 106.4(8) yes
C(10) C(13) C(14) 134.4(9) yes
C(12) C(13) C(14) 119.2(9) yes
C(13) C(14) C(15) 117.5(10) yes
C(14) C(15) C(16) 122.1(11) yes
C(15) C(16) C(17) 120.0(12) yes
C(12) C(17) C(16) 117.9(11) yes
O(2) C(18) C(19) 126.5(9) yes
O(2) C(18) C(21) 114.7(8) yes
C(19) C(18) C(21) 118.8(8) yes
C(18) C(19) C(20) 124.7(8) yes
O(3) C(20) C(19) 126.6(8) yes
O(3) C(20) C(25) 113.8(8) yes
C(19) C(20) C(25) 119.6(8) yes
C(18) C(21) C(22) 108.5(14) yes
C(18) C(21) C(23) 107.0(16) yes
C(18) C(21) C(24) 114.4(14) yes
C(22) C(21) C(23) 109(2) yes
C(22) C(21) C(24) 111(2) yes
C(23) C(21) C(24) 106.1(19) yes
C(20) C(25) C(26) 108.8(9) yes
C(20) C(25) C(27) 106.5(10) yes
C(20) C(25) C(28) 114.9(10) yes
C(26) C(25) C(27) 108.3(12) yes
C(26) C(25) C(28) 107.3(10) yes
C(27) C(25) C(28) 110.9(12) yes
N(2) C(29) C(30) 122.9(10) yes
C(29) C(30) C(31) 118.7(10) yes
C(30) C(31) C(32) 118.8(10) yes
C(31) C(32) C(33) 120.7(9) yes
N(2) C(33) C(32) 120.8(8) yes
N(2) C(33) C(34) 112.3(8) yes
C(32) C(33) C(34) 126.9(9) yes
C(33) C(34) C(35) 115.4(8) yes
C(33) C(34) C(39) 127.2(8) yes
C(35) C(34) C(39) 117.3(8) yes
Pt(2) C(35) C(34) 113.5(7) yes
Pt(2) C(35) C(36) 125.4(7) yes
C(34) C(35) C(36) 121.1(8) yes
C(35) C(36) C(37) 120.0(9) yes
C(36) C(37) C(38) 120.0(9) yes
C(37) C(38) C(39) 118.9(9) yes
C(37) C(38) C(41) 135.4(9) yes
C(39) C(38) C(41) 105.6(8) yes
O(4) C(39) C(34) 125.1(8) yes
O(4) C(39) C(38) 112.2(8) yes
C(34) C(39) C(38) 122.7(9) yes
O(4) C(40) C(41) 111.2(9) yes
O(4) C(40) C(45) 126.6(10) yes
C(41) C(40) C(45) 122.1(10) yes
C(38) C(41) C(40) 105.2(8) yes
C(38) C(41) C(42) 136.8(9) yes
C(40) C(41) C(42) 117.9(9) yes
C(41) C(42) C(43) 118.8(10) yes
C(42) C(43) C(44) 120.5(11) yes
C(43) C(44) C(45) 119.7(11) yes
C(40) C(45) C(44) 120.8(13) yes
O(5) C(46) C(47) 124.0(8) yes
O(5) C(46) C(49) 116.2(8) yes
C(47) C(46) C(49) 119.8(8) yes
C(46) C(47) C(48) 127.5(9) yes
O(6) C(48) C(47) 126.4(8) yes
O(6) C(48) C(53) 111.4(8) yes
C(47) C(48) C(53) 122.2(8) yes
C(46) C(49) C(50) 107.4(10) yes
C(46) C(49) C(51) 116.4(11) yes
C(46) C(49) C(52) 104.8(10) yes
C(50) C(49) C(51) 111.6(13) yes
C(50) C(49) C(52) 109.7(12) yes
C(51) C(49) C(52) 106.7(13) yes
C(48) C(53) C(54) 112.7(9) yes
C(48) C(53) C(55) 109.1(10) yes
C(48) C(53) C(56) 106.9(10) yes
C(54) C(53) C(55) 105.1(10) yes
C(54) C(53) C(56) 111.2(12) yes
C(55) C(53) C(56) 111.9(12) yes
N(1) C(1) H(1) 118.3 no
C(2) C(1) H(1) 119.2 no
C(1) C(2) H(2) 119.9 no
C(3) C(2) H(2) 120.2 no
C(2) C(3) H(3) 122.4 no
C(4) C(3) H(3) 122.2 no
C(3) C(4) H(4) 118.6 no
C(5) C(4) H(4) 118.0 no
C(7) C(8) H(5) 118.8 no
C(9) C(8) H(5) 120.0 no
C(8) C(9) H(6) 121.1 no
C(10) C(9) H(6) 120.4 no
C(13) C(14) H(7) 121.0 no
C(15) C(14) H(7) 121.5 no
C(14) C(15) H(8) 118.8 no
C(16) C(15) H(8) 119.1 no
C(15) C(16) H(9) 120.1 no
C(17) C(16) H(9) 119.9 no
C(12) C(17) H(10) 120.7 no
C(16) C(17) H(10) 121.3 no
C(18) C(19) H(11) 117.7 no
C(20) C(19) H(11) 117.6 no
C(21) C(22) H(12) 101.1 no
C(21) C(22) H(13) 113.2 no
C(21) C(22) H(14) 113.8 no
H(12) C(22) H(13) 109.5 no
H(12) C(22) H(14) 109.5 no
H(13) C(22) H(14) 109.5 no
C(21) C(23) H(15) 101.1 no
C(21) C(23) H(16) 114.4 no
C(21) C(23) H(17) 112.6 no
H(15) C(23) H(16) 109.5 no
H(15) C(23) H(17) 109.5 no
H(16) C(23) H(17) 109.5 no
C(21) C(24) H(18) 103.3 no
C(21) C(24) H(19) 112.5 no
C(21) C(24) H(20) 112.4 no
H(18) C(24) H(19) 109.5 no
H(18) C(24) H(20) 109.5 no
H(19) C(24) H(20) 109.5 no
C(25) C(26) H(21) 108.5 no
C(25) C(26) H(22) 110.2 no
C(25) C(26) H(23) 109.8 no
H(21) C(26) H(22) 109.5 no
H(21) C(26) H(23) 109.5 no
H(22) C(26) H(23) 109.5 no
C(25) C(27) H(24) 110.5 no
C(25) C(27) H(25) 109.3 no
C(25) C(27) H(26) 108.7 no
H(24) C(27) H(25) 109.5 no
H(24) C(27) H(26) 109.5 no
H(25) C(27) H(26) 109.5 no
C(25) C(28) H(27) 110.3 no
C(25) C(28) H(28) 109.8 no
C(25) C(28) H(29) 108.3 no
H(27) C(28) H(28) 109.5 no
H(27) C(28) H(29) 109.5 no
H(28) C(28) H(29) 109.5 no
N(2) C(29) H(30) 118.8 no
C(30) C(29) H(30) 118.3 no
C(29) C(30) H(31) 121.1 no
C(31) C(30) H(31) 120.2 no
C(30) C(31) H(32) 120.6 no
C(32) C(31) H(32) 120.6 no
C(31) C(32) H(33) 120.2 no
C(33) C(32) H(33) 119.1 no
C(35) C(36) H(34) 120.3 no
C(37) C(36) H(34) 119.7 no
C(36) C(37) H(35) 119.9 no
C(38) C(37) H(35) 120.1 no
C(41) C(42) H(36) 120.4 no
C(43) C(42) H(36) 120.9 no
C(42) C(43) H(37) 119.7 no
C(44) C(43) H(37) 119.8 no
C(43) C(44) H(38) 119.5 no
C(45) C(44) H(38) 120.7 no
C(40) C(45) H(39) 119.6 no
C(44) C(45) H(39) 119.6 no
C(46) C(47) H(40) 116.4 no
C(48) C(47) H(40) 116.1 no
C(49) C(50) H(41) 111.8 no
C(49) C(50) H(42) 107.6 no
C(49) C(50) H(43) 109.0 no
H(41) C(50) H(42) 109.5 no
H(41) C(50) H(43) 109.5 no
H(42) C(50) H(43) 109.5 no
C(49) C(51) H(44) 109.3 no
C(49) C(51) H(45) 108.9 no
C(49) C(51) H(46) 110.2 no
H(44) C(51) H(45) 109.5 no
H(44) C(51) H(46) 109.5 no
H(45) C(51) H(46) 109.5 no
C(49) C(52) H(47) 108.4 no
C(49) C(52) H(48) 109.6 no
C(49) C(52) H(49) 110.4 no
H(47) C(52) H(48) 109.5 no
H(47) C(52) H(49) 109.5 no
H(48) C(52) H(49) 109.5 no
C(53) C(54) H(50) 110.0 no
C(53) C(54) H(51) 109.8 no
C(53) C(54) H(52) 108.6 no
H(50) C(54) H(51) 109.5 no
H(50) C(54) H(52) 109.5 no
H(51) C(54) H(52) 109.5 no
C(53) C(55) H(53) 109.0 no
C(53) C(55) H(54) 109.4 no
C(53) C(55) H(55) 110.0 no
H(53) C(55) H(54) 109.5 no
H(53) C(55) H(55) 109.5 no
H(54) C(55) H(55) 109.5 no
C(53) C(56) H(56) 108.6 no
C(53) C(56) H(57) 110.3 no
C(53) C(56) H(58) 109.5 no
H(56) C(56) H(57) 109.5 no
H(56) C(56) H(58) 109.5 no
H(57) C(56) H(58) 109.5 no

loop_
_geom_bond_atom_site_label_1
_geom_bond_atom_site_label_2
_geom_bond_distance
_geom_bond_publ_flag
Pt(1) O(2) 2.085(7) yes
Pt(1) O(3) 1.993(7) yes
Pt(1) N(1) 1.994(7) yes
Pt(1) C(7) 1.970(10) yes
Pt(2) O(5) 2.090(7) yes
Pt(2) O(6) 2.012(7) yes
Pt(2) N(2) 1.991(7) yes
Pt(2) C(35) 1.979(9) yes
O(1) C(11) 1.407(11) yes
O(1) C(12) 1.410(13) yes
O(2) C(18) 1.264(12) yes
O(3) C(20) 1.277(11) yes
O(4) C(39) 1.387(12) yes
O(4) C(40) 1.364(13) yes
O(5) C(46) 1.276(12) yes
O(6) C(48) 1.277(11) yes
N(1) C(1) 1.357(13) yes
N(1) C(5) 1.342(12) yes
N(2) C(29) 1.352(12) yes
N(2) C(33) 1.352(13) yes
C(1) C(2) 1.374(15) yes
C(2) C(3) 1.396(15) yes
C(3) C(4) 1.386(15) yes
C(4) C(5) 1.357(14) yes
C(5) C(6) 1.456(13) yes
C(6) C(7) 1.413(13) yes
C(6) C(11) 1.396(13) yes
C(7) C(8) 1.402(14) yes
C(8) C(9) 1.411(14) yes
C(9) C(10) 1.431(13) yes
C(10) C(11) 1.399(13) yes
C(10) C(13) 1.451(14) yes
C(12) C(13) 1.408(14) yes
C(12) C(17) 1.341(16) yes
C(13) C(14) 1.400(15) yes
C(14) C(15) 1.380(16) yes
C(15) C(16) 1.393(19) yes
C(16) C(17) 1.398(19) yes
C(18) C(19) 1.409(13) yes
C(18) C(21) 1.545(14) yes
C(19) C(20) 1.419(13) yes
C(20) C(25) 1.532(14) yes
C(21) C(22) 1.39(2) yes
C(21) C(23) 1.43(2) yes
C(21) C(24) 1.51(2) yes
C(25) C(26) 1.542(18) yes
C(25) C(27) 1.525(17) yes
C(25) C(28) 1.515(18) yes
C(29) C(30) 1.377(16) yes
C(30) C(31) 1.368(16) yes
C(31) C(32) 1.371(15) yes
C(32) C(33) 1.377(14) yes
C(33) C(34) 1.478(13) yes
C(34) C(35) 1.405(13) yes
C(34) C(39) 1.396(13) yes
C(35) C(36) 1.399(14) yes
C(36) C(37) 1.389(14) yes
C(37) C(38) 1.405(14) yes
C(38) C(39) 1.384(13) yes
C(38) C(41) 1.444(13) yes
C(40) C(41) 1.423(14) yes
C(40) C(45) 1.338(15) yes
C(41) C(42) 1.407(15) yes
C(42) C(43) 1.400(17) yes
C(43) C(44) 1.41(2) yes
C(44) C(45) 1.363(19) yes
C(46) C(47) 1.417(13) yes
C(46) C(49) 1.520(14) yes
C(47) C(48) 1.392(13) yes
C(48) C(53) 1.531(14) yes
C(49) C(50) 1.534(17) yes
C(49) C(51) 1.473(18) yes
C(49) C(52) 1.53(2) yes
C(53) C(54) 1.559(18) yes
C(53) C(55) 1.533(19) yes
C(53) C(56) 1.472(18) yes
C(1) H(1) 0.950 no
C(2) H(2) 0.950 no
C(3) H(3) 0.950 no
C(4) H(4) 0.950 no
C(8) H(5) 0.950 no
C(9) H(6) 0.950 no
C(14) H(7) 0.950 no
C(15) H(8) 0.950 no
C(16) H(9) 0.950 no
C(17) H(10) 0.950 no
C(19) H(11) 0.950 no
C(22) H(12) 0.950 no
C(22) H(13) 0.950 no
C(22) H(14) 0.950 no
C(23) H(15) 0.950 no
C(23) H(16) 0.950 no
C(23) H(17) 0.950 no
C(24) H(18) 0.950 no
C(24) H(19) 0.950 no
C(24) H(20) 0.950 no
C(26) H(21) 0.950 no
C(26) H(22) 0.950 no
C(26) H(23) 0.950 no
C(27) H(24) 0.950 no
C(27) H(25) 0.950 no
C(27) H(26) 0.950 no
C(28) H(27) 0.950 no
C(28) H(28) 0.950 no
C(28) H(29) 0.950 no
C(29) H(30) 0.950 no
C(30) H(31) 0.950 no
C(31) H(32) 0.950 no
C(32) H(33) 0.950 no
C(36) H(34) 0.950 no
C(37) H(35) 0.950 no
C(42) H(36) 0.950 no
C(43) H(37) 0.950 no
C(44) H(38) 0.950 no
C(45) H(39) 0.950 no
C(47) H(40) 0.950 no
C(50) H(41) 0.950 no
C(50) H(42) 0.950 no
C(50) H(43) 0.950 no
C(51) H(44) 0.950 no
C(51) H(45) 0.950 no
C(51) H(46) 0.950 no
C(52) H(47) 0.950 no
C(52) H(48) 0.950 no
C(52) H(49) 0.950 no
C(54) H(50) 0.950 no
C(54) H(51) 0.950 no
C(54) H(52) 0.950 no
C(55) H(53) 0.950 no
C(55) H(54) 0.950 no
C(55) H(55) 0.950 no
C(56) H(56) 0.950 no
C(56) H(57) 0.950 no
C(56) H(58) 0.950 no

loop_
_geom_contact_atom_site_label_1
_geom_contact_atom_site_label_2
_geom_contact_distance
_geom_contact_site_symmetry_2
N(1) C(2) 3.438(13) 3_766
N(1) C(3) 3.577(14) 3_766
N(2) C(30) 3.501(14) 3_656
N(2) C(31) 3.552(13) 3_656
C(1) C(3) 3.568(15) 3_766
C(1) C(4) 3.565(14) 3_766
C(1) C(9) 3.528(14) 3_666
C(2) N(1) 3.438(13) 3_766
C(2) C(5) 3.556(14) 3_766
C(3) N(1) 3.577(14) 3_766
C(3) C(1) 3.568(15) 3_766
C(4) C(1) 3.565(14) 3_766
C(5) C(2) 3.556(14) 3_766
C(5) C(7) 3.485(13) 3_666
C(7) C(5) 3.485(13) 3_666
C(9) C(1) 3.528(14) 3_666
C(16) C(23) 3.54(3) 3_666
C(23) C(16) 3.54(3) 3_666
C(29) C(31) 3.588(15) 3_656
C(29) C(37) 3.561(14) 3_556
C(30) N(2) 3.501(14) 3_656
C(30) C(33) 3.558(14) 3_656
C(31) N(2) 3.552(13) 3_656
C(31) C(29) 3.588(15) 3_656
C(33) C(30) 3.558(14) 3_656
C(33) C(35) 3.598(13) 3_556
C(35) C(33) 3.598(13) 3_556
C(37) C(29) 3.561(14) 3_556
C(52) C(56) 3.52(2) 1_655
C(56) C(52) 3.52(2) 1_455
Pt(2) H(32) 3.596 3_656
O(1) H(12) 3.586 3_766
O(1) H(54) 2.920 1_655
O(2) H(3) 3.571 3_766
O(3) H(4) 3.542 3_666
O(4) H(22) 3.031 .
O(4) H(47) 3.594 3_656
O(5) H(32) 3.565 3_656
O(6) H(7) 3.561 .
O(6) H(33) 3.556 3_556
N(1) H(2) 3.533 3_766
C(2) H(55) 3.332 3_666
C(3) H(5) 3.462 3_666
C(3) H(14) 3.464 3_766
C(3) H(24) 3.258 3_666
C(4) H(1) 3.441 3_766
C(4) H(5) 3.573 3_666
C(4) H(14) 3.299 3_766
C(4) H(24) 3.480 3_666
C(4) H(26) 3.570 3_666
C(5) H(2) 3.463 3_766
C(8) H(31) 3.378 3_656
C(9) H(32) 3.308 3_656
C(10) H(54) 3.450 1_655
C(10) H(56) 3.586 1_655
C(11) H(54) 3.131 1_655
C(12) H(17) 3.029 3_666
C(12) H(54) 3.079 1_655
C(12) H(57) 3.534 1_655
C(13) H(17) 3.048 3_666
C(13) H(54) 3.429 1_655
C(13) H(56) 3.444 1_655
C(13) H(57) 3.270 1_655
C(14) H(17) 3.059 3_666
C(14) H(49) 3.016 .
C(14) H(52) 3.221 .
C(14) H(53) 3.513 .
C(14) H(57) 3.114 1_655
C(15) H(16) 3.580 3_666
C(15) H(17) 3.081 3_666
C(15) H(27) 3.465 4_555
C(15) H(49) 3.224 .
C(15) H(52) 3.249 .
C(15) H(57) 3.173 1_655
C(16) H(15) 3.235 3_666
C(16) H(17) 3.096 3_666
C(16) H(28) 3.542 4_555
C(16) H(45) 3.281 2_656
C(16) H(57) 3.446 1_655
C(17) H(15) 3.416 3_666
C(17) H(17) 3.096 3_666
C(17) H(45) 3.072 2_656
C(17) H(51) 3.470 1_655
C(18) H(36) 3.466 1_655
C(19) H(36) 2.938 1_655
C(20) H(36) 3.161 1_655
C(22) H(4) 3.362 3_766
C(22) H(10) 3.416 3_766
C(22) H(26) 3.339 1_655
C(23) H(38) 3.281 2_655
C(24) H(37) 3.462 1_655
C(24) H(39) 3.585 2_655
C(24) H(48) 3.377 4_554
C(26) H(30) 3.486 3_656
C(26) H(31) 3.307 3_656
C(26) H(42) 3.523 3_656
C(26) H(43) 3.290 3_656
C(27) H(3) 3.483 3_666
C(27) H(4) 3.401 3_666
C(27) H(14) 3.361 1_455
C(28) H(8) 3.175 4_554
C(28) H(9) 3.198 4_554
C(28) H(36) 3.591 1_655
C(28) H(42) 3.409 3_656
C(30) H(23) 3.400 3_656
C(31) H(56) 3.264 3_556
C(32) H(30) 3.496 3_656
C(32) H(56) 3.409 3_556
C(32) H(58) 3.488 3_556
C(33) H(31) 3.542 3_656
C(36) H(2) 3.414 3_666
C(37) H(3) 3.295 3_666
C(38) H(22) 3.403 .
C(39) H(22) 3.147 .
C(40) H(22) 3.091 .
C(40) H(41) 3.572 3_556
C(41) H(22) 3.361 .
C(41) H(24) 3.483 .
C(41) H(25) 3.392 .
C(41) H(41) 3.423 3_556
C(42) H(25) 3.141 .
C(42) H(29) 3.279 1_455
C(42) H(41) 3.100 3_556
C(43) H(18) 3.505 1_455
C(43) H(25) 3.291 .
C(43) H(29) 3.310 1_455
C(43) H(41) 2.936 3_556
C(43) H(50) 3.426 4_554
C(44) H(16) 3.268 2_645
C(44) H(41) 3.166 3_556
C(44) H(51) 3.381 4_554
C(45) H(19) 3.449 2_645
C(45) H(41) 3.437 3_556
C(46) H(7) 3.439 .
C(47) H(7) 2.912 .
C(48) H(7) 3.037 .
C(50) H(9) 3.274 2_646
C(50) H(21) 2.897 3_656
C(50) H(28) 3.212 3_656
C(51) H(10) 3.282 2_646
C(52) H(7) 3.576 .
C(52) H(57) 3.211 1_655
C(52) H(58) 3.062 1_655
C(53) H(7) 3.575 .
C(54) H(7) 3.539 .
C(54) H(16) 3.450 3_666
C(54) H(37) 3.370 4_555
C(54) H(38) 3.130 4_555
C(55) H(1) 3.392 3_666
C(55) H(2) 3.258 3_666
C(55) H(7) 3.593 .
C(55) H(12) 3.518 3_666
C(56) H(32) 3.540 3_556
C(56) H(33) 3.310 3_556
C(56) H(47) 3.322 1_455
C(56) H(48) 3.571 1_455
C(56) H(49) 3.104 1_455
H(1) C(4) 3.441 3_766
H(1) C(55) 3.392 3_666
H(1) H(4) 3.575 3_766
H(1) H(53) 2.934 3_666
H(1) H(54) 3.508 3_666
H(1) H(55) 3.207 3_666
H(2) N(1) 3.533 3_766
H(2) C(5) 3.463 3_766
H(2) C(36) 3.414 3_666
H(2) C(55) 3.258 3_666
H(2) H(34) 2.855 3_666
H(2) H(35) 3.348 3_666
H(2) H(53) 3.444 3_666
H(2) H(54) 3.292 3_666
H(2) H(55) 2.581 3_666
H(3) O(2) 3.571 3_766
H(3) C(27) 3.483 3_666
H(3) C(37) 3.295 3_666
H(3) H(14) 3.045 3_766
H(3) H(24) 2.696 3_666
H(3) H(26) 3.492 3_666
H(3) H(35) 2.900 3_666
H(4) O(3) 3.542 3_666
H(4) C(22) 3.362 3_766
H(4) C(27) 3.401 3_666
H(4) H(1) 3.575 3_766
H(4) H(12) 3.379 3_766
H(4) H(13) 3.586 3_766
H(4) H(14) 2.666 3_766
H(4) H(24) 3.095 3_666
H(4) H(26) 2.829 3_666
H(5) C(3) 3.462 3_666
H(5) C(4) 3.573 3_666
H(5) H(31) 2.895 3_656
H(6) H(31) 3.346 3_656
H(6) H(32) 2.943 3_656
H(6) H(55) 3.485 .
H(7) O(6) 3.561 .
H(7) C(46) 3.439 .
H(7) C(47) 2.912 .
H(7) C(48) 3.037 .
H(7) C(52) 3.576 .
H(7) C(53) 3.575 .
H(7) C(54) 3.539 .
H(7) C(55) 3.593 .
H(7) H(17) 3.579 3_666
H(7) H(40) 3.055 .
H(7) H(49) 2.663 .
H(7) H(52) 2.792 .
H(7) H(53) 3.096 .
H(7) H(57) 3.493 1_655
H(8) C(28) 3.175 4_555
H(8) H(27) 2.642 4_555
H(8) H(28) 3.152 4_555
H(8) H(29) 3.233 4_555
H(8) H(40) 3.300 .
H(8) H(44) 3.074 .
H(8) H(48) 3.496 .
H(8) H(49) 2.999 .
H(8) H(52) 2.839 .
H(8) H(57) 3.550 1_655
H(9) C(28) 3.198 4_555
H(9) C(50) 3.274 2_656
H(9) H(15) 3.365 3_666
H(9) H(27) 3.357 4_555
H(9) H(28) 2.828 4_555
H(9) H(29) 2.907 4_555
H(9) H(37) 3.179 4_655
H(9) H(41) 2.781 2_656
H(9) H(42) 2.926 2_656
H(9) H(45) 2.865 2_656
H(10) C(22) 3.416 3_766
H(10) C(51) 3.282 2_656
H(10) H(12) 3.278 3_766
H(10) H(13) 2.747 3_766
H(10) H(45) 2.476 2_656
H(10) H(46) 3.347 2_656
H(10) H(51) 3.411 1_655
H(11) H(36) 2.997 1_655
H(11) H(37) 3.365 1_655
H(11) H(44) 3.496 4_554
H(12) O(1) 3.586 3_766
H(12) C(55) 3.518 3_666
H(12) H(4) 3.379 3_766
H(12) H(10) 3.278 3_766
H(12) H(51) 3.205 3_666
H(12) H(53) 2.814 3_666
H(12) H(54) 3.364 3_666
H(13) H(4) 3.586 3_766
H(13) H(10) 2.747 3_766
H(13) H(25) 3.540 1_655
H(13) H(26) 2.963 1_655
H(13) H(46) 3.297 4_654
H(14) C(3) 3.464 3_766
H(14) C(4) 3.299 3_766
H(14) C(27) 3.361 1_655
H(14) H(3) 3.045 3_766
H(14) H(4) 2.666 3_766
H(14) H(24) 3.346 1_655
H(14) H(25) 3.384 1_655
H(14) H(26) 2.830 1_655
H(15) C(16) 3.235 3_666
H(15) C(17) 3.416 3_666
H(15) H(9) 3.365 3_666
H(15) H(38) 3.417 2_655
H(15) H(39) 3.321 2_655
H(15) H(45) 3.344 4_554
H(15) H(48) 3.400 4_554
H(16) C(15) 3.580 3_666
H(16) C(44) 3.268 2_655
H(16) C(54) 3.450 3_666
H(16) H(38) 2.416 2_655
H(16) H(39) 3.357 2_655
H(16) H(51) 2.807 3_666
H(16) H(52) 3.220 3_666
H(16) H(53) 3.255 3_666
H(17) C(12) 3.029 3_666
H(17) C(13) 3.048 3_666
H(17) C(14) 3.059 3_666
H(17) C(15) 3.081 3_666
H(17) C(16) 3.096 3_666
H(17) C(17) 3.096 3_666
H(17) H(7) 3.579 3_666
H(17) H(53) 3.297 3_666
H(18) C(43) 3.505 1_655
H(18) H(25) 3.429 1_655
H(18) H(36) 3.476 1_655
H(18) H(37) 2.950 1_655
H(18) H(46) 3.426 4_654
H(18) H(50) 3.240 4_654
H(19) C(45) 3.449 2_655
H(19) H(38) 3.458 2_655
H(19) H(39) 2.642 2_655
H(19) H(46) 3.392 4_654
H(19) H(48) 3.024 4_554
H(19) H(50) 3.594 4_654
H(20) H(37) 3.083 1_655
H(20) H(48) 2.851 4_554
H(20) H(50) 3.538 4_654
H(21) C(50) 2.897 3_656
H(21) H(30) 2.986 3_656
H(21) H(31) 3.436 3_656
H(21) H(36) 3.209 1_655
H(21) H(41) 3.062 3_656
H(21) H(42) 2.780 3_656
H(21) H(43) 2.397 3_656
H(22) O(4) 3.031 .
H(22) C(38) 3.403 .
H(22) C(39) 3.147 .
H(22) C(40) 3.091 .
H(22) C(41) 3.361 .
H(22) H(31) 3.411 3_656
H(22) H(42) 3.513 3_656
H(22) H(43) 3.474 3_656
H(23) C(30) 3.400 3_656
H(23) H(30) 3.303 3_656
H(23) H(31) 2.614 3_656
H(24) C(3) 3.258 3_666
H(24) C(4) 3.480 3_666
H(24) C(41) 3.483 .
H(24) H(3) 2.696 3_666
H(24) H(4) 3.095 3_666
H(24) H(14) 3.346 1_455
H(25) C(41) 3.392 .
H(25) C(42) 3.141 .
H(25) C(43) 3.291 .
H(25) H(13) 3.540 1_455
H(25) H(14) 3.384 1_455
H(25) H(18) 3.429 1_455
H(25) H(36) 3.424 .
H(26) C(4) 3.570 3_666
H(26) C(22) 3.339 1_455
H(26) H(3) 3.492 3_666
H(26) H(4) 2.829 3_666
H(26) H(13) 2.963 1_455
H(26) H(14) 2.830 1_455
H(27) C(15) 3.465 4_554
H(27) H(8) 2.642 4_554
H(27) H(9) 3.357 4_554
H(27) H(44) 2.896 4_554
H(28) C(16) 3.542 4_554
H(28) C(50) 3.212 3_656
H(28) H(8) 3.152 4_554
H(28) H(9) 2.828 4_554
H(28) H(41) 3.173 3_656
H(28) H(42) 2.600 3_656
H(28) H(43) 3.391 3_656
H(29) C(42) 3.279 1_655
H(29) C(43) 3.310 1_655
H(29) H(8) 3.233 4_554
H(29) H(9) 2.907 4_554
H(29) H(36) 2.826 1_655
H(29) H(37) 2.862 1_655
H(29) H(41) 3.310 3_656
H(29) H(42) 3.457 3_656
H(30) C(26) 3.486 3_656
H(30) C(32) 3.496 3_656
H(30) H(21) 2.986 3_656
H(30) H(23) 3.303 3_656
H(31) C(8) 3.378 3_656
H(31) C(26) 3.307 3_656
H(31) C(33) 3.542 3_656
H(31) H(5) 2.895 3_656
H(31) H(6) 3.346 3_656
H(31) H(21) 3.436 3_656
H(31) H(22) 3.411 3_656
H(31) H(23) 2.614 3_656
H(32) Pt(2) 3.596 3_656
H(32) O(5) 3.565 3_656
H(32) C(9) 3.308 3_656
H(32) C(56) 3.540 3_556
H(32) H(6) 2.943 3_656
H(32) H(49) 3.571 3_656
H(32) H(56) 2.777 3_556
H(32) H(58) 3.532 3_556
H(33) O(6) 3.556 3_556
H(33) C(56) 3.310 3_556
H(33) H(47) 2.884 3_656
H(33) H(56) 3.014 3_556
H(33) H(58) 2.732 3_556
H(34) H(2) 2.855 3_666
H(35) H(2) 3.348 3_666
H(35) H(3) 2.900 3_666
H(36) C(18) 3.466 1_455
H(36) C(19) 2.938 1_455
H(36) C(20) 3.161 1_455
H(36) C(28) 3.591 1_455
H(36) H(11) 2.997 1_455
H(36) H(18) 3.476 1_455
H(36) H(21) 3.209 1_455
H(36) H(25) 3.424 .
H(36) H(29) 2.826 1_455
H(36) H(41) 3.514 3_556
H(37) C(24) 3.462 1_455
H(37) C(54) 3.370 4_554
H(37) H(9) 3.179 4_454
H(37) H(11) 3.365 1_455
H(37) H(18) 2.950 1_455
H(37) H(20) 3.083 1_455
H(37) H(29) 2.862 1_455
H(37) H(41) 3.252 3_556
H(37) H(50) 2.733 4_554
H(37) H(51) 3.230 4_554
H(38) C(23) 3.281 2_645
H(38) C(54) 3.130 4_554
H(38) H(15) 3.417 2_645
H(38) H(16) 2.416 2_645
H(38) H(19) 3.458 2_645
H(38) H(50) 3.161 4_554
H(38) H(51) 2.585 4_554
H(38) H(52) 3.156 4_554
H(39) C(24) 3.585 2_645
H(39) H(15) 3.321 2_645
H(39) H(16) 3.357 2_645
H(39) H(19) 2.642 2_645
H(39) H(42) 3.393 3_656
H(39) H(47) 3.270 3_656
H(39) H(48) 3.539 3_656
H(40) H(7) 3.055 .
H(40) H(8) 3.300 .
H(41) C(40) 3.572 3_556
H(41) C(41) 3.423 3_556
H(41) C(42) 3.100 3_556
H(41) C(43) 2.936 3_556
H(41) C(44) 3.166 3_556
H(41) C(45) 3.437 3_556
H(41) H(9) 2.781 2_646
H(41) H(21) 3.062 3_656
H(41) H(28) 3.173 3_656
H(41) H(29) 3.310 3_656
H(41) H(36) 3.514 3_556
H(41) H(37) 3.252 3_556
H(42) C(26) 3.523 3_656
H(42) C(28) 3.409 3_656
H(42) H(9) 2.926 2_646
H(42) H(21) 2.780 3_656
H(42) H(22) 3.513 3_656
H(42) H(28) 2.600 3_656
H(42) H(29) 3.457 3_656
H(42) H(39) 3.393 3_656
H(43) C(26) 3.290 3_656
H(43) H(21) 2.397 3_656
H(43) H(22) 3.474 3_656
H(43) H(28) 3.391 3_656
H(44) H(8) 3.074 .
H(44) H(11) 3.496 4_555
H(44) H(27) 2.896 4_555
H(45) C(16) 3.281 2_646
H(45) C(17) 3.072 2_646
H(45) H(9) 2.865 2_646
H(45) H(10) 2.476 2_646
H(45) H(15) 3.344 4_555
H(46) H(10) 3.347 2_646
H(46) H(13) 3.297 4_455
H(46) H(18) 3.426 4_455
H(46) H(19) 3.392 4_455
H(47) O(4) 3.594 3_656
H(47) C(56) 3.322 1_655
H(47) H(33) 2.884 3_656
H(47) H(39) 3.270 3_656
H(47) H(56) 3.533 1_655
H(47) H(57) 3.280 1_655
H(47) H(58) 2.683 1_655
H(48) C(24) 3.377 4_555
H(48) C(56) 3.571 1_655
H(48) H(8) 3.496 .
H(48) H(15) 3.400 4_555
H(48) H(19) 3.024 4_555
H(48) H(20) 2.851 4_555
H(48) H(39) 3.539 3_656
H(48) H(57) 3.163 1_655
H(48) H(58) 3.105 1_655
H(49) C(14) 3.016 .
H(49) C(15) 3.224 .
H(49) C(56) 3.104 1_655
H(49) H(7) 2.663 .
H(49) H(8) 2.999 .
H(49) H(32) 3.571 3_656
H(49) H(56) 3.239 1_655
H(49) H(57) 2.687 1_655
H(49) H(58) 2.894 1_655
H(50) C(43) 3.426 4_555
H(50) H(18) 3.240 4_455
H(50) H(19) 3.594 4_455
H(50) H(20) 3.538 4_455
H(50) H(37) 2.733 4_555
H(50) H(38) 3.161 4_555
H(51) C(17) 3.470 1_455
H(51) C(44) 3.381 4_555
H(51) H(10) 3.411 1_455
H(51) H(12) 3.205 3_666
H(51) H(16) 2.807 3_666
H(51) H(37) 3.230 4_555
H(51) H(38) 2.585 4_555
H(52) C(14) 3.221 .
H(52) C(15) 3.249 .
H(52) H(7) 2.792 .
H(52) H(8) 2.839 .
H(52) H(16) 3.220 3_666
H(52) H(38) 3.156 4_555
H(53) C(14) 3.513 .
H(53) H(1) 2.934 3_666
H(53) H(2) 3.444 3_666
H(53) H(7) 3.096 .
H(53) H(12) 2.814 3_666
H(53) H(16) 3.255 3_666
H(53) H(17) 3.297 3_666
H(54) O(1) 2.920 1_455
H(54) C(10) 3.450 1_455
H(54) C(11) 3.131 1_455
H(54) C(12) 3.079 1_455
H(54) C(13) 3.429 1_455
H(54) H(1) 3.508 3_666
H(54) H(2) 3.292 3_666
H(54) H(12) 3.364 3_666
H(55) C(2) 3.332 3_666
H(55) H(1) 3.207 3_666
H(55) H(2) 2.581 3_666
H(55) H(6) 3.485 .
H(56) C(10) 3.586 1_455
H(56) C(13) 3.444 1_455
H(56) C(31) 3.264 3_556
H(56) C(32) 3.409 3_556
H(56) H(32) 2.777 3_556
H(56) H(33) 3.014 3_556
H(56) H(47) 3.533 1_455
H(56) H(49) 3.239 1_455
H(57) C(12) 3.534 1_455
H(57) C(13) 3.270 1_455
H(57) C(14) 3.114 1_455
H(57) C(15) 3.173 1_455
H(57) C(16) 3.446 1_455
H(57) C(52) 3.211 1_455
H(57) H(7) 3.493 1_455
H(57) H(8) 3.550 1_455
H(57) H(47) 3.280 1_455
H(57) H(48) 3.163 1_455
H(57) H(49) 2.687 1_455
H(58) C(32) 3.488 3_556
H(58) C(52) 3.062 1_455
H(58) H(32) 3.532 3_556
H(58) H(33) 2.732 3_556
H(58) H(47) 2.683 1_455
H(58) H(48) 3.105 1_455
H(58) H(49) 2.894 1_455

loop_
_geom_torsion_atom_site_label_1
_geom_torsion_atom_site_label_2
_geom_torsion_atom_site_label_3
_geom_torsion_atom_site_label_4
_geom_torsion
O(2) Pt(1) O(3) C(20) -1.1(7)
O(3) Pt(1) O(2) C(18) -4.2(7)
O(2) Pt(1) N(1) C(1) 4.4(7)
O(2) Pt(1) N(1) C(5) -176.4(6)
N(1) Pt(1) O(2) C(18) 176.9(7)
O(2) Pt(1) C(7) C(6) 37(4)
O(2) Pt(1) C(7) C(8) -140(3)
C(7) Pt(1) O(2) C(18) 138(4)
O(3) Pt(1) N(1) C(1) -164(2)
O(3) Pt(1) N(1) C(5) 15(3)
N(1) Pt(1) O(3) C(20) 167(2)
O(3) Pt(1) C(7) C(6) 179.5(7)
O(3) Pt(1) C(7) C(8) 1.9(9)
C(7) Pt(1) O(3) C(20) -178.2(8)
N(1) Pt(1) C(7) C(6) -1.9(7)
N(1) Pt(1) C(7) C(8) -179.5(8)
C(7) Pt(1) N(1) C(1) -178.6(8)
C(7) Pt(1) N(1) C(5) 0.5(6)
O(5) Pt(2) O(6) C(48) -3.0(7)
O(6) Pt(2) O(5) C(46) -2.5(7)
O(5) Pt(2) N(2) C(29) 3.9(8)
O(5) Pt(2) N(2) C(33) -175.4(6)
N(2) Pt(2) O(5) C(46) 178.7(7)
O(5) Pt(2) C(35) C(34) 34(4)
O(5) Pt(2) C(35) C(36) -146(3)
C(35) Pt(2) O(5) C(46) 144(3)
O(6) Pt(2) N(2) C(29) -163(3)
O(6) Pt(2) N(2) C(33) 18(3)
N(2) Pt(2) O(6) C(48) 164(3)
O(6) Pt(2) C(35) C(34) -179.4(7)
O(6) Pt(2) C(35) C(36) 1.2(9)
C(35) Pt(2) O(6) C(48) 179.8(5)
N(2) Pt(2) C(35) C(34) -0.8(7)
N(2) Pt(2) C(35) C(36) 179.8(8)
C(35) Pt(2) N(2) C(29) -179.0(8)
C(35) Pt(2) N(2) C(33) 1.6(6)
C(11) O(1) C(12) C(13) -1.8(10)
C(11) O(1) C(12) C(17) 175.0(11)
C(12) O(1) C(11) C(6) -177.1(9)
C(12) O(1) C(11) C(10) 1.4(10)
Pt(1) O(2) C(18) C(19) 6.6(13)
Pt(1) O(2) C(18) C(21) -173.4(5)
Pt(1) O(3) C(20) C(19) 4.6(14)
Pt(1) O(3) C(20) C(25) -175.8(6)
C(39) O(4) C(40) C(41) -3.5(11)
C(39) O(4) C(40) C(45) 177.3(12)
C(40) O(4) C(39) C(34) -176.9(9)
C(40) O(4) C(39) C(38) 4.0(10)
Pt(2) O(5) C(46) C(47) 6.0(13)
Pt(2) O(5) C(46) C(49) -171.7(6)
Pt(2) O(6) C(48) C(47) 5.2(14)
Pt(2) O(6) C(48) C(53) -174.0(6)
Pt(1) N(1) C(1) C(2) -179.5(8)
Pt(1) N(1) C(5) C(4) 179.5(7)
Pt(1) N(1) C(5) C(6) 1.0(9)
C(1) N(1) C(5) C(4) -1.3(13)
C(1) N(1) C(5) C(6) -179.8(6)
C(5) N(1) C(1) C(2) 1.4(14)
Pt(2) N(2) C(29) C(30) -178.6(8)
Pt(2) N(2) C(33) C(32) -179.5(7)
Pt(2) N(2) C(33) C(34) -2.0(9)
C(29) N(2) C(33) C(32) 1.1(13)
C(29) N(2) C(33) C(34) 178.6(8)
C(33) N(2) C(29) C(30) 0.8(14)
N(1) C(1) C(2) C(3) -1.8(16)
C(1) C(2) C(3) C(4) 1.9(16)
C(2) C(3) C(4) C(5) -2.0(16)
C(3) C(4) C(5) N(1) 1.7(15)
C(3) C(4) C(5) C(6) 180.0(9)
N(1) C(5) C(6) C(7) -2.7(12)
N(1) C(5) C(6) C(11) 174.5(9)
C(4) C(5) C(6) C(7) 179.0(9)
C(4) C(5) C(6) C(11) -3.9(16)
C(5) C(6) C(7) Pt(1) 3.1(11)
C(5) C(6) C(7) C(8) -179.2(9)
C(5) C(6) C(11) O(1) -1.4(15)
C(5) C(6) C(11) C(10) -179.7(8)
C(7) C(6) C(11) O(1) 175.7(8)
C(7) C(6) C(11) C(10) -2.5(14)
C(11) C(6) C(7) Pt(1) -174.4(6)
C(11) C(6) C(7) C(8) 3.3(14)
Pt(1) C(7) C(8) C(9) 176.8(7)
C(6) C(7) C(8) C(9) -0.6(13)
C(7) C(8) C(9) C(10) -3.0(14)
C(8) C(9) C(10) C(11) 3.7(13)
C(8) C(9) C(10) C(13) -174.9(10)
C(9) C(10) C(11) O(1) -179.4(7)
C(9) C(10) C(11) C(6) -1.0(14)
C(9) C(10) C(13) C(12) 178.1(10)
C(9) C(10) C(13) C(14) 0.3(15)
C(11) C(10) C(13) C(12) -0.6(10)
C(11) C(10) C(13) C(14) -178.4(11)
C(13) C(10) C(11) O(1) -0.5(10)
C(13) C(10) C(11) C(6) 178.0(9)
O(1) C(12) C(13) C(10) 1.5(11)
O(1) C(12) C(13) C(14) 179.7(8)
O(1) C(12) C(17) C(16) -178.3(11)
C(13) C(12) C(17) C(16) -1.9(18)
C(17) C(12) C(13) C(10) -175.4(10)
C(17) C(12) C(13) C(14) 2.8(16)
C(10) C(13) C(14) C(15) 174.9(11)
C(12) C(13) C(14) C(15) -2.7(16)
C(13) C(14) C(15) C(16) 2.0(18)
C(14) C(15) C(16) C(17) -1(2)
C(15) C(16) C(17) C(12) 1.1(19)
O(2) C(18) C(19) C(20) -3.0(16)
O(2) C(18) C(21) C(22) 42(2)
O(2) C(18) C(21) C(23) -76.1(17)
O(2) C(18) C(21) C(24) 166.7(15)
C(19) C(18) C(21) C(22) -138(2)
C(19) C(18) C(21) C(23) 103.9(16)
C(19) C(18) C(21) C(24) -13.3(18)
C(21) C(18) C(19) C(20) 177.0(8)
C(18) C(19) C(20) O(3) -3.3(16)
C(18) C(19) C(20) C(25) 177.1(9)
O(3) C(20) C(25) C(26) -45.1(12)
O(3) C(20) C(25) C(27) 71.4(12)
O(3) C(20) C(25) C(28) -165.4(9)
C(19) C(20) C(25) C(26) 134.6(11)
C(19) C(20) C(25) C(27) -109.0(12)
C(19) C(20) C(25) C(28) 14.3(14)
N(2) C(29) C(30) C(31) -0.3(12)
C(29) C(30) C(31) C(32) -2.1(16)
C(30) C(31) C(32) C(33) 4.0(16)
C(31) C(32) C(33) N(2) -3.5(15)
C(31) C(32) C(33) C(34) 179.3(9)
N(2) C(33) C(34) C(35) 1.3(11)
N(2) C(33) C(34) C(39) 177.7(9)
C(32) C(33) C(34) C(35) 178.6(9)
C(32) C(33) C(34) C(39) -5.0(16)
C(33) C(34) C(35) Pt(2) 0.0(10)
C(33) C(34) C(35) C(36) 179.4(9)
C(33) C(34) C(39) O(4) 1.9(15)
C(33) C(34) C(39) C(38) -179.2(9)
C(35) C(34) C(39) O(4) 178.2(8)
C(35) C(34) C(39) C(38) -2.9(14)
C(39) C(34) C(35) Pt(2) -176.8(7)
C(39) C(34) C(35) C(36) 2.6(14)
Pt(2) C(35) C(36) C(37) 178.9(7)
C(34) C(35) C(36) C(37) -0.4(12)
C(35) C(36) C(37) C(38) -1.8(15)
C(36) C(37) C(38) C(39) 1.6(14)
C(36) C(37) C(38) C(41) -174.6(10)
C(37) C(38) C(39) O(4) 179.8(6)
C(37) C(38) C(39) C(34) 0.8(14)
C(37) C(38) C(41) C(40) 177.3(11)
C(37) C(38) C(41) C(42) 0.1(18)
C(39) C(38) C(41) C(40) 0.7(10)
C(39) C(38) C(41) C(42) -176.4(12)
C(41) C(38) C(39) O(4) -3.0(11)
C(41) C(38) C(39) C(34) 178.0(9)
O(4) C(40) C(41) C(38) 1.7(11)
O(4) C(40) C(41) C(42) 179.5(9)
O(4) C(40) C(45) C(44) -177.4(12)
C(41) C(40) C(45) C(44) 3(2)
C(45) C(40) C(41) C(38) -179.0(11)
C(45) C(40) C(41) C(42) -1.2(16)
C(38) C(41) C(42) C(43) 177.2(12)
C(40) C(41) C(42) C(43) 0.3(11)
C(41) C(42) C(43) C(44) -1.6(19)
C(42) C(43) C(44) C(45) 4(2)
C(43) C(44) C(45) C(40) -5(2)
O(5) C(46) C(47) C(48) -4.6(16)
O(5) C(46) C(49) C(50) -34.9(13)
O(5) C(46) C(49) C(51) -160.8(12)
O(5) C(46) C(49) C(52) 81.7(12)
C(47) C(46) C(49) C(50) 147.3(11)
C(47) C(46) C(49) C(51) 21.4(16)
C(47) C(46) C(49) C(52) -96.1(12)
C(49) C(46) C(47) C(48) 173.0(9)
C(46) C(47) C(48) O(6) -1.7(17)
C(46) C(47) C(48) C(53) 177.5(9)
O(6) C(48) C(53) C(54) -162.6(9)
O(6) C(48) C(53) C(55) -46.3(12)
O(6) C(48) C(53) C(56) 75.0(13)
C(47) C(48) C(53) C(54) 18.1(14)
C(47) C(48) C(53) C(55) 134.4(11)
C(47) C(48) C(53) C(56) -104.3(13)
